data_4503647
loop_
_publ_author_name
'Zhang, Rui-Bo'
'Li, Zhao-Ji'
'Cheng, Jian-Kai'
'Qin, Ye-Yan'
'Zhang, Jian'
'Yao, Yuan-Gen'

_publ_section_title
;
 Anion-Induced Coordination Versatility of 1H-1,2,4-Triazole-3-thiol
 (HtrzSH) Affording a New Hybrid System of Cadmium(II) Polymers:
 Synthesis, Structure, and Luminescent Properties
;
_journal_issue 7
_journal_name_full 'Crystal Growth &amp; Design'
_journal_page_first 2562
_journal_paper_doi 10.1021/cg800199x
_journal_volume 8
_journal_year 2008
_chemical_formula_sum 'C12 H19 Cd N5 O9 S'
_chemical_formula_weight 521.78
_chemical_name_systematic
; 
 ? 
;
_space_group_IT_number 14
_symmetry_cell_setting monoclinic
_symmetry_space_group_name_Hall '-P 2ybc'
_symmetry_space_group_name_H-M 'P 1 21/c 1'
_atom_sites_solution_hydrogens geom
_atom_sites_solution_primary direct
_atom_sites_solution_secondary difmap
_audit_creation_method SHELXL-97
_cell_angle_alpha 90.00
_cell_angle_beta 104.432(6)
_cell_angle_gamma 90.00
_cell_formula_units_Z 4
_cell_length_a 15.598(6)
_cell_length_b 7.684(3)
_cell_length_c 15.932(6)
_cell_measurement_reflns_used 5319
_cell_measurement_temperature 293.1500
_cell_measurement_theta_max 27.4294
_cell_measurement_theta_min 3.2852
_cell_volume 1849.3(12)
_computing_cell_refinement SAINT
_computing_data_collection SMART
_computing_data_reduction SAINT
_computing_structure_refinement 'SHELXL-97 (Sheldrick, 1997)'
_computing_structure_solution 'SHELXS-97 (Sheldrick, 1990)'
_diffrn_ambient_temperature 293.1500
_diffrn_detector_area_resol_mean 14.6306
_diffrn_measured_fraction_theta_full 0.984
_diffrn_measured_fraction_theta_max 0.984
_diffrn_measurement_device_type 'SMART CCD'
_diffrn_measurement_method dtprofit.ref
_diffrn_radiation_monochromator graphite
_diffrn_radiation_source 'fine-focus sealed tube'
_diffrn_radiation_type MoK\a
_diffrn_radiation_wavelength 0.71073
_diffrn_reflns_av_R_equivalents 0.0159
_diffrn_reflns_av_sigmaI/netI 0.0170
_diffrn_reflns_limit_h_max 14
_diffrn_reflns_limit_h_min -20
_diffrn_reflns_limit_k_max 9
_diffrn_reflns_limit_k_min -9
_diffrn_reflns_limit_l_max 20
_diffrn_reflns_limit_l_min -19
_diffrn_reflns_number 4475
_diffrn_reflns_theta_full 27.48
_diffrn_reflns_theta_max 27.48
_diffrn_reflns_theta_min 2.64
_diffrn_standards_decay_% none
_diffrn_standards_interval_count none
_diffrn_standards_interval_time none
_diffrn_standards_number none
_exptl_absorpt_coefficient_mu 1.352
_exptl_absorpt_correction_T_max 1.0000
_exptl_absorpt_correction_T_min 0.6828
_exptl_absorpt_correction_type multi-scan
_exptl_absorpt_process_details SADABS
_exptl_crystal_colour colorless
_exptl_crystal_density_diffrn 1.874
_exptl_crystal_density_method 'not measured'
_exptl_crystal_description block
_exptl_crystal_F_000 1048
_exptl_crystal_size_max 0.7000
_exptl_crystal_size_mid 0.5000
_exptl_crystal_size_min 0.5000
_refine_diff_density_max 0.409
_refine_diff_density_min -0.474
_refine_diff_density_rms 0.055
_refine_ls_extinction_method none
_refine_ls_goodness_of_fit_ref 0.971
_refine_ls_hydrogen_treatment mixed
_refine_ls_matrix_type full
_refine_ls_number_parameters 262
_refine_ls_number_reflns 4157
_refine_ls_number_restraints 1
_refine_ls_restrained_S_all 0.971
_refine_ls_R_factor_all 0.0204
_refine_ls_R_factor_gt 0.0192
_refine_ls_shift/su_max 0.001
_refine_ls_shift/su_mean 0.000
_refine_ls_structure_factor_coef Fsqd
_refine_ls_weighting_details 'calc w=1/[\s^2^(Fo^2^)+(0.0347P)^2^+0.6917P] where P=(Fo^2^+2Fc^2^)/3'
_refine_ls_weighting_scheme calc
_refine_ls_wR_factor_gt 0.0512
_refine_ls_wR_factor_ref 0.0521
_reflns_number_gt 3985
_reflns_number_total 4157
_reflns_threshold_expression >2sigma(I)
_cod_data_source_file cg800199x-file003.cif
_cod_data_source_block 5
_cod_depositor_comments
;
The following automatic conversions were performed:

'_symmetry_cell_setting' value 'Monoclinic' changed to 'monoclinic'
according to /home/saulius/struct/CIF-dictionaries/cif_core.dic
dictionary named 'cif_core.dic' version 2.4.1 from
2010-06-29.

'_exptl_absorpt_correction_type' value 'Multi-scan'
changed to 'multi-scan' according to
/home/saulius/struct/CIF-dictionaries/cif_core.dic dictionary named
'cif_core.dic' version 2.4.1 from 2010-06-29.

Automatic conversion script
Id: cif_fix_values 1715 2011-07-08 13:25:40Z adriana 
;
_cod_original_cell_volume 1849.4(12)
_cod_original_sg_symbol_H-M P2(1)/c
_cod_database_code 4503647

loop_
_symmetry_equiv_pos_as_xyz
'x, y, z'
'-x, y+1/2, -z+1/2'
'-x, -y, -z'
'x, -y-1/2, z-1/2'

loop_
_atom_site_label
_atom_site_type_symbol
_atom_site_fract_x
_atom_site_fract_y
_atom_site_fract_z
_atom_site_U_iso_or_equiv
_atom_site_adp_type
_atom_site_occupancy
_atom_site_symmetry_multiplicity
_atom_site_calc_flag
_atom_site_refinement_flags
Cd1 Cd 0.236961(7) 0.419284(14) 0.125286(6) 0.01951(5) Uani 1 1 d .
S1 S 0.29361(3) 0.62903(6) 0.02372(3) 0.03203(10) Uani 1 1 d .
C1 C 0.40616(10) 0.6361(2) 0.05636(10) 0.0224(3) Uani 1 1 d .
N1 N 0.45828(9) 0.71543(18) 0.01149(8) 0.0257(3) Uani 1 1 d .
H1A H 0.4405 0.7703 -0.0368 0.031 Uiso 1 1 calc R
O1 O 0.05633(9) 0.09532(15) -0.05661(8) 0.0298(3) Uani 1 1 d .
O1W O 0.06302(19) 0.6813(4) -0.09203(15) 0.0921(8) Uani 1 1 d .
H1WA H 0.065(3) 0.762(6) -0.064(3) 0.111 Uiso 1 1 d .
H1WB H 0.068(3) 0.603(5) -0.052(3) 0.111 Uiso 1 1 d .
C2 C 0.54387(11) 0.6926(2) 0.05660(11) 0.0288(3) Uani 1 1 d .
H2A H 0.5924 0.7354 0.0390 0.035 Uiso 1 1 calc R
N2 N 0.46258(9) 0.56993(17) 0.12584(9) 0.0248(3) Uani 1 1 d .
H2B H 0.4465 0.5122 0.1656 0.030 Uiso 1 1 calc R
O2 O 0.12525(9) 0.32459(16) 0.01401(9) 0.0399(3) Uani 1 1 d .
C3 C 0.19898(10) 0.2399(2) 0.29409(10) 0.0236(3) Uani 1 1 d .
H3A H 0.1664 0.2281 0.3383 0.028 Uiso 1 1 calc R
H3B H 0.2602 0.2091 0.3198 0.028 Uiso 1 1 calc R
N3 N 0.54958(10) 0.6041(2) 0.12697(9) 0.0304(3) Uani 1 1 d .
O3 O 0.12857(8) 0.64474(17) 0.12719(8) 0.0332(3) Uani 1 1 d .
C4 C 0.16072(10) 0.1164(2) 0.21994(11) 0.0239(3) Uani 1 1 d .
H4A H 0.1588 -0.0002 0.2427 0.029 Uiso 1 1 calc R
H4B H 0.1005 0.1512 0.1923 0.029 Uiso 1 1 calc R
N4 N 0.21387(8) 0.11497(16) 0.15430(8) 0.0195(2) Uani 1 1 d .
O4 O 0.01061(8) 0.70838(17) 0.17698(8) 0.0306(3) Uani 1 1 d D
H4C H -0.0085(14) 0.770(3) 0.1314(11) 0.037 Uiso 1 1 d D
C5 C 0.16334(11) 0.0374(2) 0.07163(10) 0.0251(3) Uani 1 1 d .
H5A H 0.1226 -0.0481 0.0844 0.030 Uiso 1 1 calc R
H5B H 0.2044 -0.0237 0.0453 0.030 Uiso 1 1 calc R
N5 N 0.19435(8) 0.42331(16) 0.26389(9) 0.0202(3) Uani 1 1 d .
O5 O 0.36059(8) 0.19415(17) 0.09319(9) 0.0367(3) Uani 1 1 d .
C6 C 0.11127(9) 0.1658(2) 0.00648(10) 0.0217(3) Uani 1 1 d .
O6 O 0.44033(8) -0.01833(18) 0.17248(8) 0.0328(3) Uani 1 1 d .
H6A H 0.4811 0.0252 0.1557 0.049 Uiso 1 1 calc R
C7 C 0.10458(9) 0.4945(2) 0.25176(10) 0.0232(3) Uani 1 1 d .
H7A H 0.0997 0.5501 0.3050 0.028 Uiso 1 1 calc R
H7B H 0.0621 0.4000 0.2395 0.028 Uiso 1 1 calc R
O7 O 0.36222(7) 0.45663(17) 0.23911(7) 0.0279(2) Uani 1 1 d .
C8 C 0.08241(10) 0.6249(2) 0.17884(10) 0.0213(3) Uani 1 1 d .
O8 O 0.41559(8) 0.57532(16) 0.36821(8) 0.0322(3) Uani 1 1 d .
C9 C 0.29680(9) 0.0182(2) 0.18704(10) 0.0220(3) Uani 1 1 d .
H9A H 0.2856 -0.1050 0.1765 0.026 Uiso 1 1 calc R
H9B H 0.3170 0.0351 0.2492 0.026 Uiso 1 1 calc R
C10 C 0.36852(10) 0.07518(19) 0.14485(10) 0.0225(3) Uani 1 1 d .
C11 C 0.25986(10) 0.5327(2) 0.32351(10) 0.0256(3) Uani 1 1 d .
H11A H 0.2623 0.4985 0.3827 0.031 Uiso 1 1 calc R
H11B H 0.2405 0.6530 0.3166 0.031 Uiso 1 1 calc R
C12 C 0.35258(10) 0.5196(2) 0.30847(10) 0.0213(3) Uani 1 1 d .

loop_
_atom_site_aniso_label
_atom_site_aniso_U_11
_atom_site_aniso_U_22
_atom_site_aniso_U_33
_atom_site_aniso_U_23
_atom_site_aniso_U_13
_atom_site_aniso_U_12
Cd1 0.01864(7) 0.02057(7) 0.01908(7) 0.00059(4) 0.00426(4) -0.00329(3)
S1 0.02123(19) 0.0397(2) 0.0350(2) 0.01703(19) 0.00675(15) 0.00194(17)
C1 0.0245(7) 0.0215(7) 0.0221(7) 0.0003(6) 0.0077(6) -0.0007(6)
N1 0.0268(7) 0.0293(7) 0.0215(6) 0.0039(5) 0.0066(5) -0.0050(5)
O1 0.0310(6) 0.0273(6) 0.0244(6) -0.0008(4) -0.0060(5) -0.0020(5)
O1W 0.1021(18) 0.105(2) 0.0571(13) -0.0034(12) -0.0020(12) -0.0261(17)
C2 0.0240(8) 0.0352(9) 0.0283(8) -0.0019(7) 0.0084(6) -0.0070(7)
N2 0.0222(7) 0.0316(7) 0.0215(6) 0.0050(5) 0.0068(5) -0.0016(5)
O2 0.0442(7) 0.0224(6) 0.0387(7) 0.0034(5) -0.0167(6) -0.0028(5)
C3 0.0206(7) 0.0275(8) 0.0236(7) 0.0062(6) 0.0074(5) 0.0037(6)
N3 0.0228(7) 0.0423(8) 0.0254(7) 0.0016(6) 0.0047(5) -0.0046(6)
O3 0.0344(7) 0.0298(6) 0.0414(7) 0.0136(5) 0.0206(5) 0.0102(5)
C4 0.0177(7) 0.0236(7) 0.0309(8) 0.0043(6) 0.0067(6) -0.0014(6)
N4 0.0146(6) 0.0211(6) 0.0207(6) 0.0004(5) 0.0003(4) 0.0002(5)
O4 0.0246(6) 0.0400(7) 0.0275(6) 0.0063(5) 0.0068(4) 0.0150(5)
C5 0.0248(8) 0.0201(7) 0.0245(7) -0.0010(6) -0.0048(6) -0.0003(6)
N5 0.0141(6) 0.0233(7) 0.0229(6) 0.0006(5) 0.0043(5) 0.0003(4)
O5 0.0322(6) 0.0376(7) 0.0440(7) 0.0153(6) 0.0161(5) 0.0064(5)
C6 0.0185(7) 0.0239(8) 0.0215(7) 0.0004(6) 0.0026(5) 0.0005(5)
O6 0.0206(6) 0.0380(7) 0.0409(7) 0.0089(6) 0.0102(5) 0.0078(5)
C7 0.0169(7) 0.0281(8) 0.0257(7) 0.0040(6) 0.0073(5) 0.0028(6)
O7 0.0183(5) 0.0462(7) 0.0198(5) -0.0041(5) 0.0062(4) -0.0045(5)
C8 0.0190(7) 0.0202(7) 0.0242(7) -0.0021(6) 0.0042(5) -0.0007(5)
O8 0.0198(6) 0.0451(8) 0.0300(6) -0.0150(5) 0.0031(5) -0.0043(5)
C9 0.0174(7) 0.0241(7) 0.0229(7) 0.0050(6) 0.0023(5) 0.0039(6)
C10 0.0198(7) 0.0238(8) 0.0230(7) -0.0018(6) 0.0036(6) 0.0023(5)
C11 0.0189(7) 0.0327(8) 0.0252(7) -0.0072(7) 0.0055(6) -0.0011(6)
C12 0.0188(7) 0.0227(7) 0.0218(7) 0.0008(6) 0.0038(5) -0.0020(6)

loop_
_atom_type_symbol
_atom_type_description
_atom_type_scat_dispersion_real
_atom_type_scat_dispersion_imag
_atom_type_scat_source
C C 0.0033 0.0016 'International Tables Vol C Tables 4.2.6.8 and 6.1.1.4'
H H 0.0000 0.0000 'International Tables Vol C Tables 4.2.6.8 and 6.1.1.4'
N N 0.0061 0.0033 'International Tables Vol C Tables 4.2.6.8 and 6.1.1.4'
O O 0.0106 0.0060 'International Tables Vol C Tables 4.2.6.8 and 6.1.1.4'
S S 0.1246 0.1234 'International Tables Vol C Tables 4.2.6.8 and 6.1.1.4'
Cd Cd -0.8075 1.2024 'International Tables Vol C Tables 4.2.6.8 and 6.1.1.4'

loop_
_geom_angle_atom_site_label_1
_geom_angle_atom_site_label_2
_geom_angle_atom_site_label_3
_geom_angle
O2 Cd1 O7 167.95(5)
O2 Cd1 O3 80.63(5)
O7 Cd1 O3 110.75(5)
O2 Cd1 N4 73.68(4)
O7 Cd1 N4 96.08(4)
O3 Cd1 N4 123.26(5)
O2 Cd1 N5 112.21(6)
O7 Cd1 N5 70.20(5)
O3 Cd1 N5 68.57(4)
N4 Cd1 N5 75.82(4)
O2 Cd1 S1 91.52(5)
O7 Cd1 S1 93.39(4)
O3 Cd1 S1 84.88(4)
N4 Cd1 S1 143.91(3)
N5 Cd1 S1 139.78(3)
C1 S1 Cd1 108.38(6)
N2 C1 N1 104.56(14)
N2 C1 S1 131.22(12)
N1 C1 S1 124.21(12)
C1 N1 C2 107.60(13)
C1 N1 H1A 126.2
C2 N1 H1A 126.2
H1WA O1W H1WB 98(4)
N3 C2 N1 111.82(14)
N3 C2 H2A 124.1
N1 C2 H2A 124.1
C1 N2 N3 112.50(13)
C1 N2 H2B 123.8
N3 N2 H2B 123.8
C6 O2 Cd1 118.19(10)
N5 C3 C4 111.30(12)
N5 C3 H3A 109.4
C4 C3 H3A 109.4
N5 C3 H3B 109.4
C4 C3 H3B 109.4
H3A C3 H3B 108.0
C2 N3 N2 103.52(13)
C8 O3 Cd1 116.46(10)
N4 C4 C3 111.85(12)
N4 C4 H4A 109.2
C3 C4 H4A 109.2
N4 C4 H4B 109.2
C3 C4 H4B 109.2
H4A C4 H4B 107.9
C9 N4 C5 109.75(12)
C9 N4 C4 110.46(12)
C5 N4 C4 111.21(12)
C9 N4 Cd1 113.30(9)
C5 N4 Cd1 106.85(9)
C4 N4 Cd1 105.17(9)
C8 O4 H4C 114.5(15)
N4 C5 C6 115.03(13)
N4 C5 H5A 108.5
C6 C5 H5A 108.5
N4 C5 H5B 108.5
C6 C5 H5B 108.5
H5A C5 H5B 107.5
C7 N5 C11 110.93(12)
C7 N5 C3 111.31(12)
C11 N5 C3 111.28(12)
C7 N5 Cd1 110.38(9)
C11 N5 Cd1 106.67(9)
C3 N5 Cd1 106.06(9)
O2 C6 O1 124.36(14)
O2 C6 C5 121.59(13)
O1 C6 C5 113.98(14)
C10 O6 H6A 109.5
N5 C7 C8 112.11(12)
N5 C7 H7A 109.2
C8 C7 H7A 109.2
N5 C7 H7B 109.2
C8 C7 H7B 109.2
H7A C7 H7B 107.9
C12 O7 Cd1 118.29(10)
O3 C8 O4 125.07(15)
O3 C8 C7 122.53(14)
O4 C8 C7 112.39(13)
N4 C9 C10 112.34(13)
N4 C9 H9A 109.1
C10 C9 H9A 109.1
N4 C9 H9B 109.1
C10 C9 H9B 109.1
H9A C9 H9B 107.9
O5 C10 O6 125.01(15)
O5 C10 C9 123.99(14)
O6 C10 C9 110.99(13)
N5 C11 C12 113.14(13)
N5 C11 H11A 109.0
C12 C11 H11A 109.0
N5 C11 H11B 109.0
C12 C11 H11B 109.0
H11A C11 H11B 107.8
O7 C12 O8 123.80(14)
O7 C12 C11 119.47(13)
O8 C12 C11 116.73(14)

loop_
_geom_bond_atom_site_label_1
_geom_bond_atom_site_label_2
_geom_bond_distance
Cd1 O2 2.2735(13)
Cd1 O7 2.3286(13)
Cd1 O3 2.4262(13)
Cd1 N4 2.4278(15)
Cd1 N5 2.4598(16)
Cd1 S1 2.5903(7)
S1 C1 1.7030(17)
C1 N2 1.332(2)
C1 N1 1.354(2)
N1 C2 1.361(2)
N1 H1A 0.8600
O1 C6 1.2682(19)
O1W H1WA 0.77(4)
O1W H1WB 0.87(4)
C2 N3 1.295(2)
C2 H2A 0.9300
N2 N3 1.378(2)
N2 H2B 0.8600
O2 C6 1.240(2)
C3 N5 1.485(2)
C3 C4 1.517(2)
C3 H3A 0.9700
C3 H3B 0.9700
O3 C8 1.230(2)
C4 N4 1.488(2)
C4 H4A 0.9700
C4 H4B 0.9700
N4 C9 1.4702(18)
N4 C5 1.4813(19)
O4 C8 1.2848(19)
O4 H4C 0.856(15)
C5 C6 1.513(2)
C5 H5A 0.9700
C5 H5B 0.9700
N5 C7 1.4705(19)
N5 C11 1.4730(19)
O5 C10 1.216(2)
O6 C10 1.3111(19)
O6 H6A 0.8200
C7 C8 1.508(2)
C7 H7A 0.9700
C7 H7B 0.9700
O7 C12 1.249(2)
O8 C12 1.2606(19)
C9 C10 1.507(2)
C9 H9A 0.9700
C9 H9B 0.9700
C11 C12 1.527(2)
C11 H11A 0.9700
C11 H11B 0.9700

loop_
_geom_hbond_atom_site_label_D
_geom_hbond_atom_site_label_H
_geom_hbond_atom_site_label_A
_geom_hbond_distance_DH
_geom_hbond_distance_HA
_geom_hbond_distance_DA
_geom_hbond_angle_DHA
_geom_hbond_site_symmetry_A
N1 H1A O8 0.86 1.89 2.7354(19) 169.1 4_575
O4 H4C O1 0.856(15) 1.613(16) 2.4586(17) 169(2) 3_565
O4 H4C O2 0.856(15) 2.667(19) 3.2557(19) 127.1(17) 3_565
O6 H6A O8 0.82 1.79 2.5914(19) 166.0 2_645
O6 H6A O7 0.82 2.65 3.0568(19) 112.3 2_645
O1W H1WA O1 0.77(4) 2.57(4) 3.237(4) 147(4) 1_565
O1W H1WB O2 0.87(4) 2.45(4) 3.239(4) 151(4) .
